data_7713335
loop_
_publ_author_name
'Zhang, Si-Yue'
'Zhang, Zhi-Cheng'
'Zhang, Tie'
'Ni, Hao-Fei'
'Zhang, Zhixu'
'Fu, Da-Wei'
'Lu, Hai-Feng'

_publ_section_title
;
 Methyl Regulation Triggers High-Temperature Ferroelastic Phase Transition
;
_journal_name_full 'Dalton Transactions'
_journal_paper_doi 10.1039/D3DT01574B
_journal_year 2023
_chemical_formula_moiety 'Cd I4, C8 N2'
_chemical_formula_sum 'C8 Cd I4 N2'
_chemical_formula_weight 744.10
_space_group_crystal_system orthorhombic
_space_group_IT_number 62
_space_group_name_Hall '-P 2ac 2n'
_space_group_name_H-M_alt 'P n m a'
_atom_sites_solution_primary dual
_audit_creation_date 2022-10-28
_audit_creation_method
;
Olex2 1.3
(compiled 2020.11.12 svn.r5f609507 for OlexSys, GUI svn.r6272)
;
_audit_update_record
;
2023-04-05 deposited with the CCDC.	2023-06-30 downloaded from the CCDC.
;
_cell_angle_alpha 90
_cell_angle_beta 90
_cell_angle_gamma 90
_cell_formula_units_Z 4
_cell_length_a 13.3771(7)
_cell_length_b 9.7035(6)
_cell_length_c 16.8488(12)
_cell_measurement_reflns_used 4782
_cell_measurement_temperature 273.00(10)
_cell_measurement_theta_max 30.4600
_cell_measurement_theta_min 2.4190
_cell_volume 2187.1(2)
_computing_cell_refinement 'CrysAlisPro 1.171.42.63a (Rigaku OD, 2022)'
_computing_data_collection 'CrysAlisPro 1.171.42.63a (Rigaku OD, 2022)'
_computing_data_reduction 'CrysAlisPro 1.171.42.63a (Rigaku OD, 2022)'
_computing_molecular_graphics 'Olex2 1.3 (Dolomanov et al., 2009)'
_computing_publication_material 'Olex2 1.3 (Dolomanov et al., 2009)'
_computing_structure_refinement 'SHELXL 2018/3 (Sheldrick, 2015)'
_computing_structure_solution 'SHELXT 2014/5 (Sheldrick, 2014)'
_diffrn_ambient_environment N~2~
_diffrn_ambient_temperature 273.00(10)
_diffrn_detector 'Hybrid Pixel Array Detector'
_diffrn_detector_area_resol_mean 10.0000
_diffrn_detector_type HyPix
_diffrn_measured_fraction_theta_full 1.000
_diffrn_measured_fraction_theta_max 1.000
_diffrn_measurement_details
;
List of Runs (angles in degrees, time in seconds):

  # Type    Start    End  Width  t~exp~   \w     \q     \k     \f   Frames
#--------------------------------------------------------------------------
  1  \w    -34.00  36.00   0.50    2.50    --   -5.57  89.00 154.00  140
  2  \w     15.00  48.00   0.50    2.50    --    4.87  38.00 -60.00   66
  3  \w     -3.00  72.00   0.50    2.50    --    4.87  38.00-180.00  150
;
_diffrn_measurement_device 'four-circle diffractometer'
_diffrn_measurement_device_type 'XtaLAB Synergy R, DW system, HyPix'
_diffrn_measurement_method '\w scans'
_diffrn_orient_matrix_type 'CrysAlisPro convention (1999,Acta A55,543-557)'
_diffrn_orient_matrix_UB_11 -0.0021574000
_diffrn_orient_matrix_UB_12 -0.0072835000
_diffrn_orient_matrix_UB_13 -0.0418482000
_diffrn_orient_matrix_UB_21 0.0225657000
_diffrn_orient_matrix_UB_22 0.0656872000
_diffrn_orient_matrix_UB_23 -0.0044783000
_diffrn_orient_matrix_UB_31 0.0479388000
_diffrn_orient_matrix_UB_32 -0.0312571000
_diffrn_orient_matrix_UB_33 0.0002521000
_diffrn_radiation_monochromator mirror
_diffrn_radiation_probe x-ray
_diffrn_radiation_type 'Mo K\a'
_diffrn_radiation_wavelength 0.71073
_diffrn_reflns_av_R_equivalents 0.0288
_diffrn_reflns_av_unetI/netI 0.0225
_diffrn_reflns_Laue_measured_fraction_full 1.000
_diffrn_reflns_Laue_measured_fraction_max 1.000
_diffrn_reflns_limit_h_max 14
_diffrn_reflns_limit_h_min -15
_diffrn_reflns_limit_k_max 11
_diffrn_reflns_limit_k_min -11
_diffrn_reflns_limit_l_max 20
_diffrn_reflns_limit_l_min -17
_diffrn_reflns_number 11192
_diffrn_reflns_point_group_measured_fraction_full 1.000
_diffrn_reflns_point_group_measured_fraction_max 1.000
_diffrn_reflns_theta_full 25.000
_diffrn_reflns_theta_max 25.000
_diffrn_reflns_theta_min 1.944
_diffrn_source 'Rotating-anode X-ray tube'
_diffrn_source_type 'Rigaku (Mo) X-ray Source'
_exptl_absorpt_coefficient_mu 6.626
_exptl_absorpt_correction_T_max 1.00000
_exptl_absorpt_correction_T_min 0.82909
_exptl_absorpt_correction_type multi-scan
_exptl_absorpt_process_details
;
CrysAlisPro 1.171.42.63a (Rigaku Oxford Diffraction, 2022)
Empirical absorption correction using spherical harmonics,
implemented in SCALE3 ABSPACK scaling algorithm.
;
_exptl_crystal_density_diffrn 2.260
_exptl_crystal_description block
_exptl_crystal_F_000 1288
_refine_diff_density_max 2.207
_refine_diff_density_min -1.145
_refine_diff_density_rms 0.137
_refine_ls_extinction_method none
_refine_ls_goodness_of_fit_ref 1.074
_refine_ls_hydrogen_treatment undef
_refine_ls_matrix_type full
_refine_ls_number_parameters 89
_refine_ls_number_reflns 2044
_refine_ls_number_restraints 89
_refine_ls_restrained_S_all 1.060
_refine_ls_R_factor_all 0.0669
_refine_ls_R_factor_gt 0.0542
_refine_ls_shift/su_max 0.000
_refine_ls_shift/su_mean 0.000
_refine_ls_structure_factor_coef Fsqd
_refine_ls_weighting_details 'w=1/[\s^2^(Fo^2^)+(0.0794P)^2^+11.4086P] where P=(Fo^2^+2Fc^2^)/3'
_refine_ls_weighting_scheme calc
_refine_ls_wR_factor_gt 0.1573
_refine_ls_wR_factor_ref 0.1657
_reflns_Friedel_coverage 0.000
_reflns_number_gt 1602
_reflns_number_total 2044
_reflns_threshold_expression 'I > 2\s(I)'
_cod_data_source_file d3dt01574b2.cif
_cod_data_source_block zsy_221017_1_273k_auto
_cod_database_code 7713335
_shelx_shelxl_version_number 2018/3
_chemical_oxdiff_formula 'C1 H1 N1 I1 Cd1'
_shelx_space_group_comment
;
The symmetry employed for this shelxl refinement is uniquely defined
by the following loop, which should always be used as a source of
symmetry information in preference to the above space-group names.
They are only intended as comments.
;
_reflns_odcompleteness_completeness 99.92
_reflns_odcompleteness_iscentric 1
_reflns_odcompleteness_theta 26.32
_olex2_refinement_description
;
1. Restrained distances
 N2-C6
 1.49 with sigma of 0.01
 N2-C9 = N1-C1 = N1-C4
 1.49 with sigma of 0.01
 C6-C9
 2.5 with sigma of 0.01
 C4-C2
 2.5 with sigma of 0.01
 C2-C1
 2.5 with sigma of 0.01
 C9-C7
 2.5 with sigma of 0.01
 N2-C7
 1.49 with sigma of 0.01
 N1-C2
 1.49 with sigma of 0.01
 C4-C4_$1
 2.5 with sigma of 0.01
 C7-C6
 2.5 with sigma of 0.01
 C9-N2
 1.49 with sigma of 0.01
 C8-C7
 1.35 with sigma of 0.01
 N2-C8
 1.51 with sigma of 0.01
 N1-C3
 1.584 with sigma of 0.02
 C9-C8
 1.63 with sigma of 0.01
 C3-C4
 1.865 with sigma of 0.02
 C3-C2
 1.217 with sigma of 0.02
 C5-C4
 1.4 with sigma of 0.01
 N1-C5
 1.5 with sigma of 0.01
 C1-C5
 2.5 with sigma of 0.01
2. Rigid bond restraints
 All non-hydrogen atoms
 with sigma for 1-2 distances of 0.01 and sigma for 1-3 distances of 0.01
3. Uiso/Uaniso restraints and constraints
Uanis(C8) \\sim Ueq, Uanis(C7) \\sim Ueq, Uanis(C2) \\sim Ueq, Uanis(C4) \\sim
Ueq: with sigma of 0.001 and sigma for terminal atoms of 0.002
Uanis(C5) \\sim Ueq: with sigma of 0.001 and sigma for terminal atoms of 0.002
Uanis(C1) \\sim Ueq: with sigma of 0.001 and sigma for terminal atoms of 0.002
Uanis(N1) = Uanis(C4) = Uanis(C5) = Uanis(C2) = Uanis(C3)
4. Others
 Fixed Sof: C9(0.5) C4(0.5) C2(0.25) C7(0.5) C8(0.5) C3(0.5) C5(0.25)
;
_olex2_submission_special_instructions 'No special instructions were received'
_oxdiff_exptl_absorpt_empirical_details
;
Empirical correction (ABSPACK) includes:
- Absorption correction using spherical harmonics
- Frame scaling
;
_oxdiff_exptl_absorpt_empirical_full_max 1.291
_oxdiff_exptl_absorpt_empirical_full_min 0.829

loop_
_space_group_symop_operation_xyz
'x, y, z'
'-x+1/2, -y, z+1/2'
'-x, y+1/2, -z'
'x+1/2, -y+1/2, -z+1/2'
'-x, -y, -z'
'x-1/2, y, -z-1/2'
'x, -y-1/2, z'
'-x-1/2, y-1/2, z-1/2'

loop_
_atom_site_label
_atom_site_type_symbol
_atom_site_fract_x
_atom_site_fract_y
_atom_site_fract_z
_atom_site_U_iso_or_equiv
_atom_site_adp_type
_atom_site_occupancy
_atom_site_site_symmetry_order
_atom_site_calc_flag
_atom_site_refinement_flags_posn
_atom_site_refinement_flags_adp
_atom_site_refinement_flags_occupancy
_atom_site_disorder_assembly
_atom_site_disorder_group
Cd1 Cd 0.74606(7) 0.750000 0.59432(6) 0.0665(3) Uani 1 2 d S TU P . .
I2 I 0.95299(8) 0.750000 0.60427(7) 0.0953(4) Uani 1 2 d S TU P . .
I3 I 0.67685(10) 0.750000 0.44016(7) 0.1215(6) Uani 1 2 d S TU P . .
I1 I 0.67514(7) 0.98443(11) 0.66905(7) 0.1226(5) Uani 1 1 d . U . . .
N2 N 0.9747(7) 1.250000 0.6601(5) 0.071(3) Uani 1 2 d DS TU P . .
N1 N 0.6477(13) 1.250000 0.4006(10) 0.150(5) Uani 1 2 d DS TU P . .
C6 C 0.9386(14) 1.250000 0.7439(6) 0.141(8) Uani 1 2 d DS TU P . .
C9 C 0.8988(10) 1.3043(19) 0.6025(8) 0.091(6) Uani 0.5 1 d D U P . .
C1 C 0.7587(13) 1.250000 0.4036(16) 0.160(6) Uani 1 2 d DS TU P . .
C4 C 0.629(2) 1.3781(5) 0.4483(10) 0.150(5) Uani 0.5 1 d D U P . .
C2 C 0.603(2) 1.250000 0.3204(13) 0.150(5) Uani 0.5 2 d DS TU P . .
C7 C 1.0740(8) 1.3217(19) 0.6511(11) 0.095(5) Uani 0.5 1 d D U P . .
C8 C 0.9922(13) 1.3973(11) 0.6344(14) 0.105(5) Uani 0.5 1 d D U P . .
C3 C 0.623(3) 1.3680(17) 0.3392(12) 0.150(5) Uani 0.5 1 d D U P . .
C5 C 0.599(2) 1.250000 0.4806(16) 0.150(5) Uani 0.5 2 d DS TU P . .

loop_
_atom_site_aniso_label
_atom_site_aniso_U_11
_atom_site_aniso_U_22
_atom_site_aniso_U_33
_atom_site_aniso_U_23
_atom_site_aniso_U_13
_atom_site_aniso_U_12
Cd1 0.0603(6) 0.0818(7) 0.0573(6) 0.000 0.0026(4) 0.000
I2 0.0578(6) 0.1401(10) 0.0879(8) 0.000 0.0036(5) 0.000
I3 0.0978(9) 0.2051(17) 0.0618(7) 0.000 -0.0138(6) 0.000
I1 0.1090(7) 0.1128(8) 0.1461(9) -0.0416(6) 0.0176(6) 0.0220(5)
N2 0.065(6) 0.090(7) 0.057(6) 0.000 0.001(5) 0.000
N1 0.150(5) 0.150(5) 0.150(5) 0.000 0.0000(6) 0.000
C6 0.145(17) 0.22(2) 0.061(8) 0.000 0.031(9) 0.000
C9 0.075(9) 0.106(16) 0.092(11) 0.018(10) -0.001(9) 0.026(8)
C1 0.159(6) 0.161(6) 0.161(6) 0.000 -0.0002(19) 0.000
C4 0.150(5) 0.150(5) 0.150(5) 0.000 0.0000(6) 0.000
C2 0.150(5) 0.150(5) 0.150(5) 0.000 0.0000(6) 0.000
C7 0.095(5) 0.095(5) 0.095(5) -0.0002(10) 0.0000(10) -0.0006(10)
C8 0.105(5) 0.105(5) 0.105(5) 0.0002(10) 0.0000(10) 0.0000(10)
C3 0.150(5) 0.150(5) 0.150(5) 0.000 0.0000(6) 0.000
C5 0.150(5) 0.150(5) 0.150(5) 0.000 0.0000(6) 0.000

loop_
_atom_type_symbol
_atom_type_description
_atom_type_scat_dispersion_real
_atom_type_scat_dispersion_imag
_atom_type_scat_source
C C 0.0033 0.0016 'International Tables Vol C Tables 4.2.6.8 and 6.1.1.4'
Cd Cd -0.8075 1.2024 'International Tables Vol C Tables 4.2.6.8 and 6.1.1.4'
I I -0.4742 1.8119 'International Tables Vol C Tables 4.2.6.8 and 6.1.1.4'
N N 0.0061 0.0033 'International Tables Vol C Tables 4.2.6.8 and 6.1.1.4'

loop_
_geom_angle_atom_site_label_1
_geom_angle_atom_site_label_2
_geom_angle_atom_site_label_3
_geom_angle
_geom_angle_site_symmetry_1
_geom_angle_site_symmetry_3
_geom_angle_publ_flag
I3 Cd1 I2 113.09(5) . . ?
I3 Cd1 I1 108.27(4) . 7_575 ?
I3 Cd1 I1 108.27(4) . . ?
I1 Cd1 I2 108.34(3) 7_575 . ?
I1 Cd1 I2 108.34(3) . . ?
I1 Cd1 I1 110.55(6) . 7_575 ?
C6 N2 C9 113.2(7) . 7_585 ?
C6 N2 C9 113.2(7) . . ?
C6 N2 C7 112.3(7) . . ?
C6 N2 C7 112.3(7) . 7_585 ?
C6 N2 C8 108.7(10) . . ?
C6 N2 C8 108.7(10) . 7_585 ?
C9 N2 C9 41.1(15) 7_585 . ?
C9 N2 C7 133.9(9) 7_585 . ?
C9 N2 C7 133.9(9) . 7_585 ?
C9 N2 C7 111.7(6) . . ?
C9 N2 C7 111.7(6) 7_585 7_585 ?
C9 N2 C8 104.6(14) 7_585 . ?
C9 N2 C8 104.6(14) . 7_585 ?
C9 N2 C8 65.6(5) . . ?
C9 N2 C8 65.6(5) 7_585 7_585 ?
C7 N2 C7 55.0(15) . 7_585 ?
C7 N2 C8 105.7(14) 7_585 . ?
C7 N2 C8 53.0(5) 7_585 7_585 ?
C7 N2 C8 53.0(5) . . ?
C7 N2 C8 105.7(14) . 7_585 ?
C8 N2 C8 142(2) . 7_585 ?
C1 N1 C4 98.8(11) . . ?
C1 N1 C4 98.8(11) . 7_585 ?
C1 N1 C3 103.6(17) . 7_585 ?
C1 N1 C3 103.6(17) . . ?
C1 N1 C5 113.7(10) . . ?
C4 N1 C4 111.7(8) . 7_585 ?
C4 N1 C3 156.1(18) . 7_585 ?
C4 N1 C3 156.1(18) 7_585 . ?
C4 N1 C3 73.4(8) 7_585 7_585 ?
C4 N1 C3 73.4(8) . . ?
C2 N1 C1 115.6(10) . . ?
C2 N1 C4 114.9(7) . . ?
C2 N1 C4 114.9(7) . 7_585 ?
C2 N1 C3 46.7(7) . 7_585 ?
C2 N1 C3 46.7(7) . . ?
C2 N1 C5 130.7(15) . . ?
C3 N1 C3 92.9(13) . 7_585 ?
C5 N1 C4 56.2(5) . . ?
C5 N1 C4 56.2(5) . 7_585 ?
C5 N1 C3 119.9(15) . 7_585 ?
C5 N1 C3 119.9(15) . . ?
N2 C9 C8 57.6(4) . . ?
C9 C9 N2 69.4(7) 7_585 . ?
C9 C9 C8 123.6(7) 7_585 . ?
N1 C4 C3 55.3(7) . . ?
C5 C4 N1 61.7(4) . . ?
C5 C4 C3 109.1(13) . . ?
C3 C2 N1 71.2(9) . . ?
C3 C2 N1 71.2(9) 7_585 . ?
C3 C2 C3 141(2) 7_585 . ?
C7 C7 N2 62.5(8) 7_585 . ?
C8 C7 N2 63.7(5) . . ?
C8 C7 C7 123.0(8) . 7_585 ?
N2 C8 C9 56.8(4) . . ?
C7 C8 N2 63.3(5) . . ?
C7 C8 C9 112.9(8) . . ?
N1 C3 C4 51.3(5) . . ?
C2 C3 N1 62.1(8) . . ?
C2 C3 C4 108.5(12) . . ?
C4 C5 N1 62.1(5) 7_585 . ?
C4 C5 N1 62.1(5) . . ?
C4 C5 C4 123.2(12) 7_585 . ?

loop_
_geom_bond_atom_site_label_1
_geom_bond_atom_site_label_2
_geom_bond_distance
_geom_bond_site_symmetry_2
_geom_bond_publ_flag
Cd1 I2 2.7731(14) . ?
Cd1 I3 2.7574(15) . ?
Cd1 I1 2.7677(10) . ?
Cd1 I1 2.7677(10) 7_575 ?
N2 C6 1.492(8) . ?
N2 C9 1.499(6) . ?
N2 C9 1.499(6) 7_585 ?
N2 C7 1.507(8) . ?
N2 C7 1.507(8) 7_585 ?
N2 C8 1.512(9) . ?
N2 C8 1.512(9) 7_585 ?
N1 C1 1.486(9) . ?
N1 C4 1.501(7) . ?
N1 C4 1.501(7) 7_585 ?
N1 C2 1.475(9) . ?
N1 C3 1.580(16) 7_585 ?
N1 C3 1.580(16) . ?
N1 C5 1.495(10) . ?
C9 C9 1.05(4) 7_585 ?
C9 C8 1.632(9) . ?
C4 C3 1.843(17) . ?
C4 C5 1.412(8) . ?
C2 C3 1.215(17) . ?
C2 C3 1.215(17) 7_585 ?
C7 C7 1.39(4) 7_585 ?
C7 C8 1.347(9) . ?

loop_
_geom_torsion_atom_site_label_1
_geom_torsion_atom_site_label_2
_geom_torsion_atom_site_label_3
_geom_torsion_atom_site_label_4
_geom_torsion
_geom_torsion_site_symmetry_1
_geom_torsion_site_symmetry_2
_geom_torsion_site_symmetry_3
_geom_torsion_site_symmetry_4
_geom_torsion_publ_flag
N2 C9 C8 C7 30.8(12) . . . . ?
N2 C7 C8 C9 -28.7(11) . . . . ?
N1 C4 C3 C2 26(2) . . . . ?
N1 C4 C5 C4 11(3) . . . 7_585 ?
N1 C2 C3 C4 -22.6(18) . . . . ?
C6 N2 C9 C9 -99.2(4) . . . 7_585 ?
C6 N2 C9 C8 100.9(11) . . . . ?
C6 N2 C7 C7 102.4(5) . . . 7_585 ?
C6 N2 C7 C8 -97.2(13) . . . . ?
C6 N2 C8 C9 -107.6(9) . . . . ?
C6 N2 C8 C7 104.3(10) . . . . ?
C9 N2 C9 C8 -159.8(11) 7_585 . . . ?
C9 N2 C7 C7 -87.2(14) 7_585 . . 7_585 ?
C9 N2 C7 C7 -129.3(10) . . . 7_585 ?
C9 N2 C7 C8 31.2(13) . . . . ?
C9 N2 C7 C8 73(2) 7_585 . . . ?
C9 N2 C8 C9 13.6(8) 7_585 . . . ?
C9 N2 C8 C7 -134.5(12) 7_585 . . . ?
C9 N2 C8 C7 -148.1(14) . . . . ?
C9 C9 C8 N2 -22.8(12) 7_585 . . . ?
C9 C9 C8 C7 8(2) 7_585 . . . ?
C1 N1 C4 C3 101.6(18) . . . . ?
C1 N1 C4 C5 -112.8(14) . . . . ?
C1 N1 C2 C3 -85(2) . . . . ?
C1 N1 C2 C3 85(2) . . . 7_585 ?
C1 N1 C3 C4 -95.3(13) . . . . ?
C1 N1 C3 C2 112.5(18) . . . . ?
C1 N1 C5 C4 -84.6(15) . . . 7_585 ?
C1 N1 C5 C4 84.6(15) . . . . ?
C4 N1 C4 C3 -155(2) 7_585 . . . ?
C4 N1 C4 C5 -10(3) 7_585 . . . ?
C4 N1 C2 C3 -30(3) 7_585 . . 7_585 ?
C4 N1 C2 C3 161(2) 7_585 . . . ?
C4 N1 C2 C3 -161(2) . . . 7_585 ?
C4 N1 C2 C3 30(3) . . . . ?
C4 N1 C3 C4 106(3) 7_585 . . . ?
C4 N1 C3 C2 -46(4) 7_585 . . . ?
C4 N1 C3 C2 -152(2) . . . . ?
C4 N1 C5 C4 169(3) 7_585 . . . ?
C4 N1 C5 C4 -169(3) . . . 7_585 ?
C2 N1 C4 C3 -22.0(19) . . . . ?
C2 N1 C4 C5 123.7(19) . . . . ?
C2 N1 C3 C4 152(2) . . . . ?
C2 N1 C5 C4 95.4(15) . . . 7_585 ?
C2 N1 C5 C4 -95.4(15) . . . . ?
C7 N2 C9 C9 71.1(14) 7_585 . . 7_585 ?
C7 N2 C9 C9 132.8(10) . . . 7_585 ?
C7 N2 C9 C8 -89(2) 7_585 . . . ?
C7 N2 C9 C8 -27.0(12) . . . . ?
C7 N2 C7 C8 160.4(12) 7_585 . . . ?
C7 N2 C8 C9 148.1(14) . . . . ?
C7 N2 C8 C9 131.6(10) 7_585 . . . ?
C7 N2 C8 C7 -16.5(11) 7_585 . . . ?
C7 C7 C8 N2 20.7(12) 7_585 . . . ?
C7 C7 C8 C9 -8(2) 7_585 . . . ?
C8 N2 C9 C9 159.8(11) . . . 7_585 ?
C8 N2 C9 C9 19.0(10) 7_585 . . 7_585 ?
C8 N2 C9 C8 -141(2) 7_585 . . . ?
C8 N2 C7 C7 -16.1(9) 7_585 . . 7_585 ?
C8 N2 C7 C7 -160.4(12) . . . 7_585 ?
C8 N2 C7 C8 144(2) 7_585 . . . ?
C8 N2 C8 C9 82(2) 7_585 . . . ?
C8 N2 C8 C7 -66(3) 7_585 . . . ?
C3 N1 C4 C3 -57(2) 7_585 . . . ?
C3 N1 C4 C5 146(2) . . . . ?
C3 N1 C4 C5 88(3) 7_585 . . . ?
C3 N1 C2 C3 -169(5) 7_585 . . . ?
C3 N1 C2 C3 169(5) . . . 7_585 ?
C3 N1 C3 C4 160.0(17) 7_585 . . . ?
C3 N1 C3 C2 8(3) 7_585 . . . ?
C3 N1 C5 C4 -152.1(19) 7_585 . . . ?
C3 N1 C5 C4 -39(2) . . . . ?
C3 N1 C5 C4 39(2) 7_585 . . 7_585 ?
C3 N1 C5 C4 152.1(19) . . . 7_585 ?
C3 C4 C5 N1 29.4(19) . . . . ?
C3 C4 C5 C4 41(4) . . . 7_585 ?
C3 C2 C3 N1 -16(6) 7_585 . . . ?
C3 C2 C3 C4 -39(8) 7_585 . . . ?
C5 N1 C4 C3 -146(2) . . . . ?
C5 N1 C2 C3 95(2) . . . . ?
C5 N1 C2 C3 -95(2) . . . 7_585 ?
C5 N1 C3 C4 32.8(19) . . . . ?
C5 N1 C3 C2 -119.4(19) . . . . ?
C5 C4 C3 N1 -31.7(19) . . . . ?
C5 C4 C3 C2 -6(4) . . . . ?
